data_4067809
loop_
_publ_author_name
'Yoshii, Akiko'
'Takenaka, Hiroe'
'Nagata, Hiroko'
'Noda, Sayo'
'Nakamae, Kanako'
'Kure, Bunsho'
'Nakajima, Takayuki'
'Tanase, Tomoaki'

_publ_section_title
;
 Heterotrinuclear Complexes with Palladium, Rhodium, and Iridium Ions
 Assembled by Conformational Switching of a Tetraphosphine Ligand around a
 Palladium Center
;
_journal_issue 1
_journal_name_full Organometallics
_journal_page_first 133
_journal_paper_doi 10.1021/om2006744
_journal_volume 31
_journal_year 2012
_chemical_formula_moiety 'C61 H70 Cl10 Ir P4 Pd Rh '
_chemical_formula_sum 'C61 H70 Cl10 Ir P4 Pd Rh'
_chemical_formula_weight 1683.17
_space_group_IT_number 29
_symmetry_cell_setting orthorhombic
_symmetry_Int_Tables_number 29
_symmetry_space_group_name_Hall 'P 2c -2ac'
_symmetry_space_group_name_H-M 'P c a 21'
_cell_angle_alpha 90.0000
_cell_angle_beta 90.0000
_cell_angle_gamma 90.0000
_cell_formula_units_Z 4
_cell_length_a 23.3351(7)
_cell_length_b 15.3353(4)
_cell_length_c 18.1485(6)
_cell_measurement_reflns_used 15317
_cell_measurement_temperature 173(2)
_cell_measurement_theta_max 27.5
_cell_measurement_theta_min 3.4
_cell_volume 6494.5(3)
_computing_cell_refinement CrystalClear
_computing_data_collection CrystalClear
_computing_data_reduction CrystalStructure
_computing_molecular_graphics 'Mercury 2.4'
_computing_publication_material 'CrystalStructure 3.8'
_computing_structure_refinement SHELXL
_computing_structure_solution SIR92
_diffrn_ambient_temperature 173(2)
_diffrn_detector_area_resol_mean 7.31
_diffrn_measured_fraction_theta_full 0.99
_diffrn_measured_fraction_theta_max 0.99
_diffrn_measurement_device_type 'Rigaku Mercury'
_diffrn_measurement_method \w
_diffrn_radiation_type 'Mo K\a'
_diffrn_radiation_wavelength 0.71070
_diffrn_reflns_av_R_equivalents 0.025
_diffrn_reflns_limit_h_max 30
_diffrn_reflns_limit_h_min -30
_diffrn_reflns_limit_k_max 19
_diffrn_reflns_limit_k_min -19
_diffrn_reflns_limit_l_max 23
_diffrn_reflns_limit_l_min -20
_diffrn_reflns_number 55897
_diffrn_reflns_theta_full 27.50
_diffrn_reflns_theta_max 27.47
_exptl_absorpt_coefficient_mu 3.122
_exptl_absorpt_correction_T_max 0.732
_exptl_absorpt_correction_T_min 0.566
_exptl_absorpt_correction_type multi-scan
_exptl_absorpt_process_details 'Jacobson, R. (1998) Private communication'
_exptl_crystal_colour orange
_exptl_crystal_density_diffrn 1.721
_exptl_crystal_density_method 'not measured'
_exptl_crystal_description block
_exptl_crystal_F_000 3336.00
_exptl_crystal_size_max 0.40
_exptl_crystal_size_mid 0.20
_exptl_crystal_size_min 0.10
_refine_diff_density_max 1.51
_refine_diff_density_min -0.96
_refine_ls_abs_structure_details 'Flack, H. D. (1983), Acta Cryst. A39, 876-881.  6438 Friedel Pairs'
_refine_ls_abs_structure_Flack 0.014(2)
_refine_ls_extinction_method none
_refine_ls_goodness_of_fit_ref 1.013
_refine_ls_hydrogen_treatment refall
_refine_ls_number_parameters 713
_refine_ls_number_reflns 13818
_refine_ls_R_factor_gt 0.0302
_refine_ls_shift/su_max 0.008
_refine_ls_structure_factor_coef Fsqd
_refine_ls_weighting_details 'w = 1/[\s^2^(Fo^2^)+(0.0402P)^2^+0.0000P] where P=(Fo^2^+2Fc^2^)/3'
_refine_ls_weighting_scheme calc
_refine_ls_wR_factor_ref 0.0750
_reflns_number_gt 13247
_reflns_number_total 13818
_reflns_threshold_expression F^2^>2.0\s(F^2^)
_cod_data_source_file om2006744_si_002.cif
_cod_data_source_block '_complex31c'
_cod_original_formula_sum 'C61 H70 Cl10 Ir P4 Pd Rh '
_cod_database_code 4067809

loop_
_symmetry_equiv_pos_site_id
_symmetry_equiv_pos_as_xyz
1 +X,+Y,+Z
2 1/2-X,+Y,1/2+Z
3 1/2+X,-Y,+Z
4 -X,-Y,1/2+Z

loop_
_atom_site_label
_atom_site_type_symbol
_atom_site_fract_x
_atom_site_fract_y
_atom_site_fract_z
_atom_site_U_iso_or_equiv
_atom_site_adp_type
_atom_site_occupancy
_atom_site_symmetry_multiplicity
_atom_site_calc_flag
_atom_site_refinement_flags
Ir(1) Ir -0.053510(6) -0.024940(10) 0.313890(12) 0.02425(4) Uani 1.00 1 d .
Pd(1) Pd 0.174410(12) 0.220850(19) 0.410080(19) 0.01651(6) Uani 1.00 1 d .
Rh(1) Rh -0.047519(10) 0.412780(17) 0.31753(2) 0.01418(5) Uani 1.00 1 d .
Cl(1) Cl 0.26332(4) 0.27403(7) 0.45184(6) 0.0264(2) Uani 1.00 1 d .
Cl(2) Cl 0.18415(5) 0.10143(8) 0.49132(7) 0.0283(2) Uani 1.00 1 d .
Cl(3) Cl 0.00688(5) 0.54545(7) 0.30244(8) 0.0360(3) Uani 1.00 1 d .
Cl(4) Cl -0.01928(5) 0.36350(8) 0.19761(6) 0.0319(2) Uani 1.00 1 d .
Cl(5) Cl -0.03753(5) 0.09778(7) 0.23529(7) 0.0285(2) Uani 1.00 1 d .
Cl(6) Cl -0.05920(5) 0.06752(8) 0.42121(7) 0.0307(2) Uani 1.00 1 d .
Cl(11) Cl -0.70233(8) 0.79773(12) 0.09215(11) 0.0638(4) Uani 1.00 1 d .
Cl(12) Cl -0.74600(10) 0.83797(14) -0.05431(13) 0.0853(6) Uani 1.00 1 d .
Cl(13) Cl -0.8540(2) 0.6529(2) 0.2647(2) 0.1226(14) Uani 0.70 1 d P
Cl(14) Cl -0.82472(14) 0.5950(2) 0.1233(2) 0.1280(11) Uani 1.00 1 d .
Cl(15) Cl -0.9152(4) 0.7012(5) 0.1668(5) 0.107(3) Uani 0.30 1 d P
P(1) P 0.16892(4) 0.34278(7) 0.34166(6) 0.0180(2) Uani 1.00 1 d .
P(2) P 0.03426(4) 0.34527(7) 0.36043(6) 0.0175(2) Uani 1.00 1 d .
P(3) P 0.09837(4) 0.16415(7) 0.34760(6) 0.0169(2) Uani 1.00 1 d .
P(4) P 0.04273(5) -0.03552(7) 0.33792(6) 0.0188(2) Uani 1.00 1 d .
C(1) C 0.09766(15) 0.3765(2) 0.3078(2) 0.0206(8) Uani 1.00 1 d .
C(2) C 0.03155(16) 0.2267(2) 0.3537(2) 0.0196(8) Uani 1.00 1 d .
C(3) C 0.08195(17) 0.0556(2) 0.3835(2) 0.0209(8) Uani 1.00 1 d .
C(11) C -0.10665(19) 0.4567(3) 0.4025(3) 0.0315(10) Uani 1.00 1 d .
C(12) C -0.12760(19) 0.4894(3) 0.3323(3) 0.0355(13) Uani 1.00 1 d .
C(13) C -0.13958(18) 0.4164(3) 0.2873(3) 0.0342(11) Uani 1.00 1 d .
C(14) C -0.12568(17) 0.3371(3) 0.3282(2) 0.0309(11) Uani 1.00 1 d .
C(15) C -0.10628(18) 0.3641(3) 0.4000(2) 0.0310(10) Uani 1.00 1 d .
C(16) C -0.0956(2) 0.5153(4) 0.4659(4) 0.0538(16) Uani 1.00 1 d .
C(17) C -0.1381(2) 0.5810(3) 0.3156(4) 0.0496(13) Uani 1.00 1 d .
C(18) C -0.1635(2) 0.4170(4) 0.2115(3) 0.0493(15) Uani 1.00 1 d .
C(19) C -0.13609(19) 0.2471(3) 0.3017(3) 0.0457(14) Uani 1.00 1 d .
C(20) C -0.0960(2) 0.3028(3) 0.4636(3) 0.0424(13) Uani 1.00 1 d .
C(21) C -0.0689(2) -0.1583(3) 0.2776(3) 0.0324(11) Uani 1.00 1 d .
C(22) C -0.09572(18) -0.1446(3) 0.3488(3) 0.0300(10) Uani 1.00 1 d .
C(23) C -0.1402(2) -0.0792(3) 0.3379(4) 0.0476(17) Uani 1.00 1 d .
C(24) C -0.1375(2) -0.0516(3) 0.2637(4) 0.0512(18) Uani 1.00 1 d .
C(25) C -0.0931(2) -0.0985(3) 0.2250(3) 0.0425(14) Uani 1.00 1 d .
C(26) C -0.0267(2) -0.2290(3) 0.2600(2) 0.0389(12) Uani 1.00 1 d .
C(27) C -0.0867(2) -0.1964(3) 0.4167(3) 0.0407(12) Uani 1.00 1 d .
C(28) C -0.1796(2) -0.0494(4) 0.3957(5) 0.073(2) Uani 1.00 1 d .
C(29) C -0.1756(3) 0.0158(4) 0.2275(7) 0.105(4) Uani 1.00 1 d .
C(30) C -0.0805(3) -0.0923(4) 0.1459(3) 0.067(2) Uani 1.00 1 d .
C(101) C 0.21258(18) 0.3319(3) 0.2591(2) 0.0249(9) Uani 1.00 1 d .
C(102) C 0.25980(19) 0.2790(3) 0.2602(2) 0.0281(10) Uani 1.00 1 d .
C(103) C 0.2939(2) 0.2678(3) 0.1983(2) 0.0343(11) Uani 1.00 1 d .
C(104) C 0.2799(2) 0.3115(3) 0.1335(3) 0.0384(12) Uani 1.00 1 d .
C(105) C 0.2325(2) 0.3657(4) 0.1321(3) 0.0426(13) Uani 1.00 1 d .
C(106) C 0.1991(2) 0.3768(3) 0.1941(3) 0.0388(12) Uani 1.00 1 d .
C(107) C 0.19268(18) 0.4407(2) 0.3900(2) 0.0248(9) Uani 1.00 1 d .
C(108) C 0.2166(2) 0.5093(3) 0.3488(3) 0.0477(15) Uani 1.00 1 d .
C(109) C 0.2335(2) 0.5860(3) 0.3856(4) 0.060(2) Uani 1.00 1 d .
C(110) C 0.2253(2) 0.5939(4) 0.4621(4) 0.0577(18) Uani 1.00 1 d .
C(111) C 0.2002(2) 0.5280(3) 0.4998(3) 0.0476(15) Uani 1.00 1 d .
C(112) C 0.1840(2) 0.4508(3) 0.4647(3) 0.0340(11) Uani 1.00 1 d .
C(113) C 0.04880(18) 0.3692(3) 0.4567(2) 0.0228(9) Uani 1.00 1 d .
C(114) C 0.0437(2) 0.4572(3) 0.4785(3) 0.0323(11) Uani 1.00 1 d .
C(115) C 0.0498(2) 0.4789(3) 0.5522(3) 0.0416(13) Uani 1.00 1 d .
C(116) C 0.0617(2) 0.4159(4) 0.6042(3) 0.0418(13) Uani 1.00 1 d .
C(117) C 0.0682(2) 0.3300(3) 0.5832(3) 0.0375(11) Uani 1.00 1 d .
C(118) C 0.0611(2) 0.3064(3) 0.5097(2) 0.0261(9) Uani 1.00 1 d .
C(119) C 0.11904(18) 0.1568(2) 0.2512(2) 0.0218(8) Uani 1.00 1 d .
C(120) C 0.17063(18) 0.1166(3) 0.2352(2) 0.0256(9) Uani 1.00 1 d .
C(121) C 0.1909(2) 0.1155(3) 0.1633(3) 0.0351(12) Uani 1.00 1 d .
C(122) C 0.1595(2) 0.1554(3) 0.1068(2) 0.0379(12) Uani 1.00 1 d .
C(123) C 0.1077(2) 0.1959(3) 0.1236(2) 0.0362(11) Uani 1.00 1 d .
C(124) C 0.0873(2) 0.1946(3) 0.1950(2) 0.0269(9) Uani 1.00 1 d .
C(125) C 0.08850(18) -0.0652(2) 0.2608(2) 0.0245(9) Uani 1.00 1 d .
C(126) C 0.1445(2) -0.0957(3) 0.2721(3) 0.0322(10) Uani 1.00 1 d .
C(127) C 0.1780(2) -0.1194(3) 0.2110(3) 0.0415(13) Uani 1.00 1 d .
C(128) C 0.1560(2) -0.1095(4) 0.1400(3) 0.0502(15) Uani 1.00 1 d .
C(129) C 0.1020(2) -0.0751(4) 0.1292(3) 0.0474(14) Uani 1.00 1 d .
C(130) C 0.0675(2) -0.0558(3) 0.1898(2) 0.0328(10) Uani 1.00 1 d .
C(131) C 0.05489(16) -0.1196(2) 0.4096(2) 0.0219(8) Uani 1.00 1 d .
C(132) C 0.0379(2) -0.1017(3) 0.4815(2) 0.0300(10) Uani 1.00 1 d .
C(133) C 0.0414(2) -0.1647(3) 0.5364(3) 0.0372(12) Uani 1.00 1 d .
C(134) C 0.0619(2) -0.2463(3) 0.5181(3) 0.0399(13) Uani 1.00 1 d .
C(135) C 0.0789(2) -0.2663(3) 0.4469(3) 0.0400(13) Uani 1.00 1 d .
C(136) C 0.0758(2) -0.2021(3) 0.3932(2) 0.0303(10) Uani 1.00 1 d .
C(201) C -0.6988(2) 0.8692(4) 0.0151(4) 0.0615(19) Uani 1.00 1 d .
C(202) C -0.8840(5) 0.6244(10) 0.1796(6) 0.209(10) Uani 1.00 1 d .
H(1) H 0.0937 0.3529 0.2591 0.028 Uiso 1.00 1 c R
H(2) H 0.0982 0.4386 0.3042 0.028 Uiso 1.00 1 c R
H(3) H 0.0099 0.2145 0.3099 0.024 Uiso 1.00 1 c R
H(4) H 0.0114 0.2073 0.3952 0.024 Uiso 1.00 1 c R
H(5) H 0.0608 0.0658 0.4265 0.027 Uiso 1.00 1 c R
H(6) H 0.1181 0.0311 0.3944 0.027 Uiso 1.00 1 c R
H(7) H -0.0678 0.5562 0.4544 0.069 Uiso 1.00 1 c R
H(8) H -0.0824 0.4790 0.5063 0.069 Uiso 1.00 1 c R
H(9) H -0.1304 0.5419 0.4804 0.069 Uiso 1.00 1 c R
H(10) H -0.1168 0.5975 0.2699 0.060 Uiso 1.00 1 c R
H(11) H -0.1262 0.6180 0.3527 0.060 Uiso 1.00 1 c R
H(12) H -0.1777 0.5911 0.3038 0.060 Uiso 1.00 1 c R
H(13) H -0.1393 0.4498 0.1790 0.058 Uiso 1.00 1 c R
H(14) H -0.2005 0.4430 0.2119 0.058 Uiso 1.00 1 c R
H(15) H -0.1664 0.3590 0.1935 0.058 Uiso 1.00 1 c R
H(16) H -0.1480 0.2467 0.2515 0.056 Uiso 1.00 1 c R
H(17) H -0.1651 0.2204 0.3311 0.056 Uiso 1.00 1 c R
H(18) H -0.1018 0.2130 0.3060 0.056 Uiso 1.00 1 c R
H(19) H -0.0982 0.2439 0.4491 0.056 Uiso 1.00 1 c R
H(20) H -0.1242 0.3126 0.5022 0.056 Uiso 1.00 1 c R
H(21) H -0.0590 0.3134 0.4854 0.056 Uiso 1.00 1 c R
H(22) H -0.0444 -0.2845 0.2684 0.045 Uiso 1.00 1 c R
H(23) H 0.0056 -0.2229 0.2901 0.045 Uiso 1.00 1 c R
H(24) H -0.0163 -0.2252 0.2094 0.045 Uiso 1.00 1 c R
H(25) H -0.1206 -0.2302 0.4273 0.052 Uiso 1.00 1 c R
H(26) H -0.0797 -0.1588 0.4573 0.052 Uiso 1.00 1 c R
H(27) H -0.0554 -0.2357 0.4113 0.052 Uiso 1.00 1 c R
H(28) H -0.1760 0.0112 0.4027 0.092 Uiso 1.00 1 c R
H(29) H -0.1715 -0.0794 0.4403 0.092 Uiso 1.00 1 c R
H(30) H -0.2183 -0.0627 0.3813 0.092 Uiso 1.00 1 c R
H(31) H -0.1515 0.0607 0.2047 0.118 Uiso 1.00 1 c R
H(32) H -0.2022 0.0393 0.2570 0.118 Uiso 1.00 1 c R
H(33) H -0.1948 -0.0121 0.1840 0.118 Uiso 1.00 1 c R
H(34) H -0.0878 -0.1468 0.1212 0.087 Uiso 1.00 1 c R
H(35) H -0.0390 -0.0812 0.1386 0.087 Uiso 1.00 1 c R
H(36) H -0.1004 -0.0474 0.1223 0.087 Uiso 1.00 1 c R
H(37) H 0.2696 0.2474 0.3040 0.038 Uiso 1.00 1 c R
H(38) H 0.3260 0.2282 0.1988 0.041 Uiso 1.00 1 c R
H(39) H 0.3033 0.3040 0.0908 0.045 Uiso 1.00 1 c R
H(40) H 0.2243 0.3975 0.0879 0.054 Uiso 1.00 1 c R
H(41) H 0.1663 0.4141 0.1930 0.045 Uiso 1.00 1 c R
H(42) H 0.2230 0.5015 0.2992 0.059 Uiso 1.00 1 c R
H(43) H 0.2472 0.6335 0.3565 0.070 Uiso 1.00 1 c R
H(44) H 0.2371 0.6457 0.4859 0.070 Uiso 1.00 1 c R
H(45) H 0.1940 0.5331 0.5532 0.058 Uiso 1.00 1 c R
H(46) H 0.1670 0.4040 0.4901 0.041 Uiso 1.00 1 c R
H(47) H 0.0352 0.5013 0.4423 0.039 Uiso 1.00 1 c R
H(48) H 0.0472 0.5390 0.5661 0.051 Uiso 1.00 1 c R
H(49) H 0.0675 0.4323 0.6545 0.059 Uiso 1.00 1 c R
H(50) H 0.0741 0.2859 0.6194 0.046 Uiso 1.00 1 c R
H(51) H 0.0665 0.2470 0.4937 0.033 Uiso 1.00 1 c R
H(52) H 0.1930 0.0889 0.2733 0.034 Uiso 1.00 1 c R
H(53) H 0.2247 0.0842 0.1489 0.044 Uiso 1.00 1 c R
H(54) H 0.1738 0.1570 0.0571 0.045 Uiso 1.00 1 c R
H(55) H 0.0864 0.2244 0.0860 0.045 Uiso 1.00 1 c R
H(56) H 0.0519 0.2210 0.2061 0.033 Uiso 1.00 1 c R
H(57) H 0.1585 -0.1017 0.3203 0.042 Uiso 1.00 1 c R
H(58) H 0.2157 -0.1416 0.2173 0.051 Uiso 1.00 1 c R
H(59) H 0.1785 -0.1252 0.0968 0.058 Uiso 1.00 1 c R
H(60) H 0.0871 -0.0651 0.0796 0.054 Uiso 1.00 1 c R
H(61) H 0.0294 -0.0387 0.1823 0.040 Uiso 1.00 1 c R
H(62) H 0.0240 -0.0450 0.4928 0.040 Uiso 1.00 1 c R
H(63) H 0.0304 -0.1509 0.5854 0.045 Uiso 1.00 1 c R
H(64) H 0.0639 -0.2898 0.5555 0.051 Uiso 1.00 1 c R
H(65) H 0.0932 -0.3246 0.4345 0.048 Uiso 1.00 1 c R
H(66) H 0.0883 -0.2142 0.3431 0.038 Uiso 1.00 1 c R
H(67) H -0.7081 0.9292 0.0312 0.074 Uiso 1.00 1 c R
H(68) H -0.6592 0.8695 -0.0046 0.074 Uiso 1.00 1 c R

loop_
_atom_site_aniso_label
_atom_site_aniso_U_11
_atom_site_aniso_U_22
_atom_site_aniso_U_33
_atom_site_aniso_U_12
_atom_site_aniso_U_13
_atom_site_aniso_U_23
Ir(1) 0.02206(7) 0.01932(8) 0.03136(10) -0.00372(5) -0.00590(8) 0.00471(9)
Pd(1) 0.01743(13) 0.01642(14) 0.01567(15) -0.00063(11) -0.00136(12) 0.00083(13)
Rh(1) 0.01459(11) 0.01160(13) 0.01634(15) 0.00430(9) 0.00020(13) 0.00318(15)
Cl(1) 0.0232(4) 0.0274(5) 0.0286(6) -0.0036(4) -0.0071(4) 0.0004(4)
Cl(2) 0.0311(5) 0.0267(5) 0.0273(6) -0.0036(4) -0.0069(4) 0.0105(4)
Cl(3) 0.0352(5) 0.0206(5) 0.0521(9) 0.0025(4) 0.0018(5) 0.0097(5)
Cl(4) 0.0343(5) 0.0403(6) 0.0212(5) 0.0099(4) -0.0038(4) 0.0008(4)
Cl(5) 0.0359(5) 0.0207(5) 0.0289(6) -0.0052(4) -0.0088(4) 0.0046(4)
Cl(6) 0.0308(5) 0.0272(5) 0.0342(6) -0.0004(4) 0.0085(4) 0.0018(5)
Cl(11) 0.0692(10) 0.0653(11) 0.0570(11) 0.0024(8) 0.0187(8) -0.0044(8)
Cl(12) 0.0972(14) 0.0681(12) 0.0905(16) 0.0051(11) -0.0201(12) 0.0228(11)
Cl(13) 0.150(3) 0.105(3) 0.112(3) 0.012(2) 0.025(2) -0.030(2)
Cl(14) 0.108(2) 0.156(3) 0.120(2) 0.0349(19) 0.0284(18) 0.013(2)
Cl(15) 0.138(7) 0.075(5) 0.107(6) 0.030(4) 0.064(6) 0.005(4)
P(1) 0.0185(4) 0.0165(5) 0.0190(5) -0.0014(3) -0.0002(3) 0.0018(4)
P(2) 0.0197(4) 0.0153(5) 0.0176(5) 0.0013(3) -0.0004(3) 0.0008(4)
P(3) 0.0182(4) 0.0148(5) 0.0179(5) -0.0004(3) -0.0005(4) -0.0006(4)
P(4) 0.0212(4) 0.0171(5) 0.0180(5) -0.0012(3) -0.0013(3) 0.0005(4)
C(1) 0.0225(16) 0.0160(18) 0.023(2) -0.0023(13) 0.0046(18) 0.0040(18)
C(2) 0.0175(17) 0.022(2) 0.019(2) -0.0005(15) -0.0017(15) -0.0012(17)
C(3) 0.0227(19) 0.019(2) 0.021(2) -0.0016(15) -0.0049(16) 0.0008(17)
C(11) 0.026(2) 0.033(2) 0.035(2) 0.0080(18) 0.008(2) 0.001(2)
C(12) 0.0220(19) 0.035(2) 0.049(3) 0.0137(18) 0.006(2) 0.003(2)
C(13) 0.0149(18) 0.043(3) 0.044(3) 0.0075(18) -0.0036(18) 0.009(2)
C(14) 0.0185(17) 0.033(2) 0.041(3) -0.0015(16) 0.0033(18) 0.004(2)
C(15) 0.0233(19) 0.037(2) 0.033(2) 0.0052(18) 0.0102(19) 0.010(2)
C(16) 0.046(3) 0.056(4) 0.060(4) 0.014(2) 0.018(3) -0.019(3)
C(17) 0.042(2) 0.037(2) 0.070(4) 0.010(2) 0.010(3) 0.007(3)
C(18) 0.038(2) 0.072(4) 0.038(3) 0.009(2) -0.008(2) 0.003(3)
C(19) 0.024(2) 0.042(2) 0.071(4) -0.0042(19) -0.006(2) 0.001(3)
C(20) 0.037(2) 0.041(3) 0.048(3) 0.004(2) 0.014(2) 0.013(2)
C(21) 0.035(2) 0.020(2) 0.042(3) -0.0126(19) -0.018(2) 0.003(2)
C(22) 0.0210(19) 0.022(2) 0.047(2) -0.0112(17) -0.000(2) 0.004(2)
C(23) 0.023(2) 0.026(2) 0.094(5) -0.0082(18) -0.004(2) 0.009(2)
C(24) 0.029(2) 0.031(2) 0.094(5) -0.013(2) -0.034(3) 0.022(3)
C(25) 0.057(3) 0.024(2) 0.047(3) -0.023(2) -0.035(2) 0.011(2)
C(26) 0.061(3) 0.031(2) 0.025(2) -0.009(2) -0.009(2) -0.008(2)
C(27) 0.040(2) 0.041(3) 0.041(3) -0.011(2) 0.004(2) 0.010(2)
C(28) 0.039(3) 0.040(3) 0.140(8) -0.004(2) 0.028(4) 0.004(4)
C(29) 0.058(4) 0.043(4) 0.212(11) -0.022(3) -0.085(6) 0.051(5)
C(30) 0.107(5) 0.054(4) 0.040(3) -0.041(4) -0.046(3) 0.016(3)
C(101) 0.026(2) 0.030(2) 0.019(2) -0.0073(17) 0.0013(17) -0.0010(18)
C(102) 0.026(2) 0.034(2) 0.025(2) -0.0006(18) 0.0017(18) 0.002(2)
C(103) 0.026(2) 0.045(3) 0.032(2) 0.000(2) 0.0068(19) -0.003(2)
C(104) 0.030(2) 0.057(3) 0.028(2) -0.007(2) 0.009(2) -0.004(2)
C(105) 0.038(2) 0.062(3) 0.028(2) 0.001(2) 0.007(2) 0.016(2)
C(106) 0.031(2) 0.056(3) 0.029(2) 0.009(2) 0.004(2) 0.016(2)
C(107) 0.0233(19) 0.016(2) 0.035(2) 0.0013(16) -0.0003(17) 0.0008(18)
C(108) 0.059(3) 0.022(2) 0.062(3) -0.013(2) 0.034(3) -0.007(2)
C(109) 0.056(3) 0.024(2) 0.101(5) -0.020(2) 0.041(3) -0.024(3)
C(110) 0.044(3) 0.039(3) 0.090(5) -0.013(2) 0.007(3) -0.031(3)
C(111) 0.052(3) 0.041(3) 0.051(4) -0.004(2) -0.012(2) -0.022(2)
C(112) 0.046(2) 0.028(2) 0.028(2) -0.006(2) -0.010(2) -0.003(2)
C(113) 0.031(2) 0.020(2) 0.017(2) 0.0024(16) 0.0023(16) -0.0006(18)
C(114) 0.045(2) 0.027(2) 0.024(2) 0.004(2) -0.001(2) -0.002(2)
C(115) 0.060(3) 0.033(3) 0.032(3) 0.002(2) -0.000(2) -0.013(2)
C(116) 0.052(3) 0.053(3) 0.020(2) -0.006(2) 0.004(2) -0.009(2)
C(117) 0.046(2) 0.042(3) 0.025(2) -0.004(2) -0.001(2) 0.007(2)
C(118) 0.033(2) 0.026(2) 0.020(2) 0.0018(17) 0.0036(18) 0.0032(18)
C(119) 0.025(2) 0.018(2) 0.022(2) -0.0071(16) -0.0005(16) -0.0023(17)
C(120) 0.027(2) 0.024(2) 0.026(2) -0.0002(17) -0.0027(18) -0.0001(19)
C(121) 0.031(2) 0.030(2) 0.044(3) -0.001(2) 0.009(2) -0.007(2)
C(122) 0.048(2) 0.042(3) 0.024(2) -0.007(2) 0.011(2) 0.004(2)
C(123) 0.049(3) 0.038(3) 0.021(2) -0.008(2) 0.001(2) 0.003(2)
C(124) 0.032(2) 0.024(2) 0.025(2) -0.0004(17) -0.0041(18) -0.0022(19)
C(125) 0.027(2) 0.019(2) 0.028(2) -0.0051(16) 0.0021(17) -0.0018(18)
C(126) 0.027(2) 0.029(2) 0.041(3) 0.0001(18) 0.004(2) -0.001(2)
C(127) 0.032(2) 0.046(3) 0.046(3) 0.005(2) 0.010(2) -0.006(2)
C(128) 0.057(3) 0.058(3) 0.036(3) -0.011(2) 0.024(2) -0.014(2)
C(129) 0.063(3) 0.054(3) 0.025(2) -0.008(2) 0.013(2) -0.008(2)
C(130) 0.037(2) 0.037(2) 0.024(2) -0.005(2) 0.001(2) -0.001(2)
C(131) 0.0230(18) 0.020(2) 0.023(2) -0.0017(14) -0.0020(17) 0.0057(19)
C(132) 0.038(2) 0.026(2) 0.026(2) -0.0031(19) -0.004(2) 0.003(2)
C(133) 0.045(2) 0.041(3) 0.025(2) -0.008(2) -0.006(2) 0.007(2)
C(134) 0.045(2) 0.032(2) 0.043(3) -0.004(2) -0.007(2) 0.018(2)
C(135) 0.041(2) 0.028(2) 0.051(3) 0.001(2) -0.013(2) 0.016(2)
C(136) 0.033(2) 0.026(2) 0.032(2) -0.0015(18) -0.0011(19) 0.001(2)
C(201) 0.047(3) 0.042(3) 0.096(5) -0.004(2) 0.010(3) 0.009(3)
C(202) 0.116(9) 0.36(2) 0.149(13) 0.109(13) 0.048(9) 0.168(16)

loop_
_atom_type_symbol
_atom_type_description
_atom_type_scat_dispersion_real
_atom_type_scat_dispersion_imag
_atom_type_scat_source
C C 0.003 0.002
;
International Tables for Crystallography
(1992, Vol. C, Tables 4.2.6.8 and 6.1.1.4)
;
H H 0.000 0.000
;
International Tables for Crystallography
(1992, Vol. C, Table 6.1.1.4)
;
Cl Cl 0.148 0.159
;
International Tables for Crystallography
(1992, Vol. C, Tables 4.2.6.8 and 6.1.1.4)
;
Ir Ir -1.444 7.990
;
International Tables for Crystallography
(1992, Vol. C, Tables 4.2.6.8 and 6.1.1.4)
;
P P 0.102 0.094
;
International Tables for Crystallography
(1992, Vol. C, Tables 4.2.6.8 and 6.1.1.4)
;
Pd Pd -0.999 1.007
;
International Tables for Crystallography
(1992, Vol. C, Tables 4.2.6.8 and 6.1.1.4)
;
Rh Rh -1.118 0.919
;
International Tables for Crystallography
(1992, Vol. C, Tables 4.2.6.8 and 6.1.1.4)
;

loop_
_geom_angle_atom_site_label_1
_geom_angle_atom_site_label_2
_geom_angle_atom_site_label_3
_geom_angle
_geom_angle_publ_flag
Cl(5) Ir(1) Cl(6) 91.58(4) yes
Cl(5) Ir(1) P(4) 90.94(3) yes
Cl(5) Ir(1) C(21) 125.74(14) yes
Cl(5) Ir(1) C(22) 155.19(13) yes
Cl(5) Ir(1) C(23) 123.47(15) yes
Cl(5) Ir(1) C(24) 92.20(17) yes
Cl(5) Ir(1) C(25) 91.83(14) yes
Cl(6) Ir(1) P(4) 86.67(3) yes
Cl(6) Ir(1) C(21) 141.89(14) yes
Cl(6) Ir(1) C(22) 103.64(14) yes
Cl(6) Ir(1) C(23) 90.66(17) yes
Cl(6) Ir(1) C(24) 113.24(17) yes
Cl(6) Ir(1) C(25) 151.71(15) yes
P(4) Ir(1) C(21) 98.80(13) yes
P(4) Ir(1) C(22) 109.15(11) yes
P(4) Ir(1) C(23) 145.56(15) yes
P(4) Ir(1) C(24) 159.73(16) yes
P(4) Ir(1) C(25) 121.34(15) yes
C(21) Ir(1) C(22) 38.91(19) yes
C(21) Ir(1) C(23) 63.85(19) yes
C(21) Ir(1) C(24) 63.43(19) yes
C(21) Ir(1) C(25) 38.58(19) yes
C(22) Ir(1) C(23) 38.60(17) yes
C(22) Ir(1) C(24) 63.9(2) yes
C(22) Ir(1) C(25) 65.6(2) yes
C(23) Ir(1) C(24) 37.2(2) yes
C(23) Ir(1) C(25) 64.3(2) yes
C(24) Ir(1) C(25) 38.6(2) yes
Cl(1) Pd(1) Cl(2) 89.02(4) yes
Cl(1) Pd(1) P(1) 86.56(3) yes
Cl(1) Pd(1) P(3) 168.15(4) yes
Cl(2) Pd(1) P(1) 174.30(4) yes
Cl(2) Pd(1) P(3) 95.15(4) yes
P(1) Pd(1) P(3) 89.89(3) yes
Cl(3) Rh(1) Cl(4) 91.04(4) yes
Cl(3) Rh(1) P(2) 88.94(3) yes
Cl(3) Rh(1) C(11) 98.79(13) yes
Cl(3) Rh(1) C(12) 90.59(13) yes
Cl(3) Rh(1) C(13) 117.41(14) yes
Cl(3) Rh(1) C(14) 154.52(12) yes
Cl(3) Rh(1) C(15) 134.68(14) yes
Cl(4) Rh(1) P(2) 86.42(3) yes
Cl(4) Rh(1) C(11) 156.28(13) yes
Cl(4) Rh(1) C(12) 120.48(14) yes
Cl(4) Rh(1) C(13) 92.84(14) yes
Cl(4) Rh(1) C(14) 98.25(13) yes
Cl(4) Rh(1) C(15) 133.93(13) yes
P(2) Rh(1) C(11) 115.12(13) yes
P(2) Rh(1) C(12) 153.10(14) yes
P(2) Rh(1) C(13) 153.65(14) yes
P(2) Rh(1) C(14) 115.17(12) yes
P(2) Rh(1) C(15) 97.82(12) yes
C(11) Rh(1) C(12) 38.56(19) yes
C(11) Rh(1) C(13) 63.47(18) yes
C(11) Rh(1) C(14) 64.50(18) yes
C(11) Rh(1) C(15) 38.25(18) yes
C(12) Rh(1) C(13) 37.12(19) yes
C(12) Rh(1) C(14) 64.24(17) yes
C(12) Rh(1) C(15) 64.30(18) yes
C(13) Rh(1) C(14) 38.86(18) yes
C(13) Rh(1) C(15) 64.25(18) yes
C(14) Rh(1) C(15) 38.82(19) yes
Pd(1) P(1) C(1) 117.90(13) yes
Pd(1) P(1) C(101) 110.28(15) yes
Pd(1) P(1) C(107) 113.66(15) yes
C(1) P(1) C(101) 104.8(2) yes
C(1) P(1) C(107) 101.73(19) yes
C(101) P(1) C(107) 107.5(2) yes
Rh(1) P(2) C(1) 112.10(13) yes
Rh(1) P(2) C(2) 113.34(13) yes
Rh(1) P(2) C(113) 112.87(14) yes
C(1) P(2) C(2) 104.74(18) yes
C(1) P(2) C(113) 107.4(2) yes
C(2) P(2) C(113) 105.8(2) yes
Pd(1) P(3) C(2) 115.62(14) yes
Pd(1) P(3) C(3) 109.49(13) yes
Pd(1) P(3) C(119) 107.22(14) yes
C(2) P(3) C(3) 106.08(18) yes
C(2) P(3) C(119) 108.4(2) yes
C(3) P(3) C(119) 109.98(19) yes
Ir(1) P(4) C(3) 120.81(13) yes
Ir(1) P(4) C(125) 116.51(14) yes
Ir(1) P(4) C(131) 109.42(12) yes
C(3) P(4) C(125) 103.92(19) yes
C(3) P(4) C(131) 97.76(19) yes
C(125) P(4) C(131) 106.0(2) yes
P(1) C(1) P(2) 118.8(2) yes
P(2) C(2) P(3) 119.8(2) yes
P(3) C(3) P(4) 128.9(2) yes
Rh(1) C(11) C(12) 72.5(2) yes
Rh(1) C(11) C(15) 70.4(2) yes
Rh(1) C(11) C(16) 128.9(3) yes
C(12) C(11) C(15) 108.6(4) yes
C(12) C(11) C(16) 122.0(4) yes
C(15) C(11) C(16) 129.0(5) yes
Rh(1) C(12) C(11) 68.9(2) yes
Rh(1) C(12) C(13) 71.2(2) yes
Rh(1) C(12) C(17) 128.7(3) yes
C(11) C(12) C(13) 107.4(4) yes
C(11) C(12) C(17) 124.8(5) yes
C(13) C(12) C(17) 127.6(5) yes
Rh(1) C(13) C(12) 71.7(2) yes
Rh(1) C(13) C(14) 68.8(2) yes
Rh(1) C(13) C(18) 126.4(3) yes
C(12) C(13) C(14) 108.8(4) yes
C(12) C(13) C(18) 127.2(5) yes
C(14) C(13) C(18) 124.0(4) yes
Rh(1) C(14) C(13) 72.3(2) yes
Rh(1) C(14) C(15) 70.3(2) yes
Rh(1) C(14) C(19) 127.4(3) yes
C(13) C(14) C(15) 106.9(4) yes
C(13) C(14) C(19) 125.1(4) yes
C(15) C(14) C(19) 127.7(4) yes
Rh(1) C(15) C(11) 71.4(2) yes
Rh(1) C(15) C(14) 70.9(2) yes
Rh(1) C(15) C(20) 130.1(3) yes
C(11) C(15) C(14) 108.3(4) yes
C(11) C(15) C(20) 126.9(4) yes
C(14) C(15) C(20) 124.3(4) yes
Ir(1) C(21) C(22) 70.5(2) yes
Ir(1) C(21) C(25) 70.6(2) yes
Ir(1) C(21) C(26) 129.3(3) yes
C(22) C(21) C(25) 109.3(4) yes
C(22) C(21) C(26) 125.2(4) yes
C(25) C(21) C(26) 125.3(4) yes
Ir(1) C(22) C(21) 70.6(2) yes
Ir(1) C(22) C(23) 72.7(2) yes
Ir(1) C(22) C(27) 129.0(3) yes
C(21) C(22) C(23) 106.6(4) yes
C(21) C(22) C(27) 127.1(4) yes
C(23) C(22) C(27) 125.6(4) yes
Ir(1) C(23) C(22) 68.7(2) yes
Ir(1) C(23) C(24) 70.2(3) yes
Ir(1) C(23) C(28) 126.3(4) yes
C(22) C(23) C(24) 107.6(5) yes
C(22) C(23) C(28) 124.3(6) yes
C(24) C(23) C(28) 128.1(5) yes
Ir(1) C(24) C(23) 72.6(3) yes
Ir(1) C(24) C(25) 69.8(3) yes
Ir(1) C(24) C(29) 125.2(4) yes
C(23) C(24) C(25) 110.4(4) yes
C(23) C(24) C(29) 126.3(6) yes
C(25) C(24) C(29) 123.3(7) yes
Ir(1) C(25) C(21) 70.9(3) yes
Ir(1) C(25) C(24) 71.6(3) yes
Ir(1) C(25) C(30) 127.4(4) yes
C(21) C(25) C(24) 106.0(5) yes
C(21) C(25) C(30) 127.8(5) yes
C(24) C(25) C(30) 125.9(5) yes
P(1) C(101) C(102) 119.6(3) yes
P(1) C(101) C(106) 121.5(3) yes
C(102) C(101) C(106) 118.9(4) yes
C(101) C(102) C(103) 121.6(4) yes
C(102) C(103) C(104) 119.4(4) yes
C(103) C(104) C(105) 119.5(5) yes
C(104) C(105) C(106) 120.6(5) yes
C(101) C(106) C(105) 120.0(4) yes
P(1) C(107) C(108) 118.7(4) yes
P(1) C(107) C(112) 121.3(3) yes
C(108) C(107) C(112) 119.9(4) yes
C(107) C(108) C(109) 118.8(6) yes
C(108) C(109) C(110) 120.1(5) yes
C(109) C(110) C(111) 119.6(6) yes
C(110) C(111) C(112) 121.2(6) yes
C(107) C(112) C(111) 120.2(5) yes
P(2) C(113) C(114) 116.5(3) yes
P(2) C(113) C(118) 124.4(3) yes
C(114) C(113) C(118) 119.0(4) yes
C(113) C(114) C(115) 119.5(4) yes
C(114) C(115) C(116) 120.8(5) yes
C(115) C(116) C(117) 120.1(5) yes
C(116) C(117) C(118) 120.0(5) yes
C(113) C(118) C(117) 120.5(4) yes
P(3) C(119) C(120) 117.4(3) yes
P(3) C(119) C(124) 122.7(3) yes
C(120) C(119) C(124) 119.7(4) yes
C(119) C(120) C(121) 119.9(4) yes
C(120) C(121) C(122) 120.4(4) yes
C(121) C(122) C(123) 119.2(4) yes
C(122) C(123) C(124) 119.9(4) yes
C(119) C(124) C(123) 120.7(4) yes
P(4) C(125) C(126) 121.2(3) yes
P(4) C(125) C(130) 118.8(3) yes
C(126) C(125) C(130) 120.0(4) yes
C(125) C(126) C(127) 119.3(4) yes
C(126) C(127) C(128) 119.7(5) yes
C(127) C(128) C(129) 120.6(5) yes
C(128) C(129) C(130) 119.7(5) yes
C(125) C(130) C(129) 120.5(4) yes
P(4) C(131) C(132) 118.5(3) yes
P(4) C(131) C(136) 122.5(3) yes
C(132) C(131) C(136) 118.9(4) yes
C(131) C(132) C(133) 121.1(4) yes
C(132) C(133) C(134) 118.5(5) yes
C(133) C(134) C(135) 121.6(5) yes
C(134) C(135) C(136) 118.8(4) yes
C(131) C(136) C(135) 121.0(4) yes
Cl(11) C(201) Cl(12) 111.7(3) yes
Cl(13) C(202) Cl(14) 105.0(6) yes
Cl(13) C(202) Cl(15) 98.3(9) yes
Cl(14) C(202) Cl(15) 121.5(9) yes
P(1) C(1) H(1) 106.7 no
P(1) C(1) H(2) 106.9 no
P(2) C(1) H(1) 107.8 no
P(2) C(1) H(2) 107.9 no
H(1) C(1) H(2) 108.3 no
P(2) C(2) H(3) 105.6 no
P(2) C(2) H(4) 106.3 no
P(3) C(2) H(3) 107.1 no
P(3) C(2) H(4) 108.0 no
H(3) C(2) H(4) 109.8 no
P(3) C(3) H(5) 104.8 no
P(3) C(3) H(6) 104.5 no
P(4) C(3) H(5) 103.7 no
P(4) C(3) H(6) 103.5 no
H(5) C(3) H(6) 111.1 no
C(11) C(16) H(7) 110.9 no
C(11) C(16) H(8) 107.2 no
C(11) C(16) H(9) 109.1 no
H(7) C(16) H(8) 109.6 no
H(7) C(16) H(9) 111.8 no
H(8) C(16) H(9) 108.1 no
C(12) C(17) H(10) 109.4 no
C(12) C(17) H(11) 113.0 no
C(12) C(17) H(12) 111.3 no
H(10) C(17) H(11) 107.5 no
H(10) C(17) H(12) 104.5 no
H(11) C(17) H(12) 110.7 no
C(13) C(18) H(13) 110.6 no
C(13) C(18) H(14) 109.7 no
C(13) C(18) H(15) 109.9 no
H(13) C(18) H(14) 108.6 no
H(13) C(18) H(15) 108.8 no
H(14) C(18) H(15) 109.3 no
C(14) C(19) H(16) 111.3 no
C(14) C(19) H(17) 109.6 no
C(14) C(19) H(18) 110.2 no
H(16) C(19) H(17) 108.9 no
H(16) C(19) H(18) 108.4 no
H(17) C(19) H(18) 108.3 no
C(15) C(20) H(19) 112.0 no
C(15) C(20) H(20) 110.2 no
C(15) C(20) H(21) 110.6 no
H(19) C(20) H(20) 108.2 no
H(19) C(20) H(21) 109.1 no
H(20) C(20) H(21) 106.5 no
C(21) C(26) H(22) 108.9 no
C(21) C(26) H(23) 109.5 no
C(21) C(26) H(24) 109.1 no
H(22) C(26) H(23) 110.1 no
H(22) C(26) H(24) 108.5 no
H(23) C(26) H(24) 110.7 no
C(22) C(27) H(25) 109.7 no
C(22) C(27) H(26) 110.2 no
C(22) C(27) H(27) 111.3 no
H(25) C(27) H(26) 108.2 no
H(25) C(27) H(27) 108.0 no
H(26) C(27) H(27) 109.3 no
C(23) C(28) H(28) 110.5 no
C(23) C(28) H(29) 109.6 no
C(23) C(28) H(30) 109.2 no
H(28) C(28) H(29) 110.2 no
H(28) C(28) H(30) 109.1 no
H(29) C(28) H(30) 108.3 no
C(24) C(29) H(31) 109.1 no
C(24) C(29) H(32) 115.0 no
C(24) C(29) H(33) 108.2 no
H(31) C(29) H(32) 111.6 no
H(31) C(29) H(33) 102.9 no
H(32) C(29) H(33) 109.3 no
C(25) C(30) H(34) 111.3 no
C(25) C(30) H(35) 109.7 no
C(25) C(30) H(36) 113.5 no
H(34) C(30) H(35) 104.9 no
H(34) C(30) H(36) 109.8 no
H(35) C(30) H(36) 107.2 no
C(101) C(102) H(37) 120.2 no
C(103) C(102) H(37) 118.2 no
C(102) C(103) H(38) 121.0 no
C(104) C(103) H(38) 119.5 no
C(103) C(104) H(39) 119.7 no
C(105) C(104) H(39) 120.8 no
C(104) C(105) H(40) 118.8 no
C(106) C(105) H(40) 120.5 no
C(101) C(106) H(41) 119.4 no
C(105) C(106) H(41) 120.6 no
C(107) C(108) H(42) 119.2 no
C(109) C(108) H(42) 121.9 no
C(108) C(109) H(43) 117.9 no
C(110) C(109) H(43) 121.7 no
C(109) C(110) H(44) 119.0 no
C(111) C(110) H(44) 121.4 no
C(110) C(111) H(45) 120.2 no
C(112) C(111) H(45) 118.6 no
C(107) C(112) H(46) 117.3 no
C(111) C(112) H(46) 122.5 no
C(113) C(114) H(47) 119.8 no
C(115) C(114) H(47) 120.7 no
C(114) C(115) H(48) 118.6 no
C(116) C(115) H(48) 120.5 no
C(115) C(116) H(49) 119.8 no
C(117) C(116) H(49) 120.0 no
C(116) C(117) H(50) 120.2 no
C(118) C(117) H(50) 119.6 no
C(113) C(118) H(51) 118.2 no
C(117) C(118) H(51) 121.2 no
C(119) C(120) H(52) 121.0 no
C(121) C(120) H(52) 119.0 no
C(120) C(121) H(53) 122.7 no
C(122) C(121) H(53) 116.7 no
C(121) C(122) H(54) 121.2 no
C(123) C(122) H(54) 119.6 no
C(122) C(123) H(55) 120.2 no
C(124) C(123) H(55) 119.9 no
C(119) C(124) H(56) 119.4 no
C(123) C(124) H(56) 119.8 no
C(125) C(126) H(57) 119.5 no
C(127) C(126) H(57) 121.2 no
C(126) C(127) H(58) 120.7 no
C(128) C(127) H(58) 119.5 no
C(127) C(128) H(59) 121.1 no
C(129) C(128) H(59) 118.2 no
C(128) C(129) H(60) 121.1 no
C(130) C(129) H(60) 119.1 no
C(125) C(130) H(61) 119.9 no
C(129) C(130) H(61) 119.6 no
C(131) C(132) H(62) 118.7 no
C(133) C(132) H(62) 120.2 no
C(132) C(133) H(63) 120.0 no
C(134) C(133) H(63) 121.5 no
C(133) C(134) H(64) 118.8 no
C(135) C(134) H(64) 119.6 no
C(134) C(135) H(65) 120.8 no
C(136) C(135) H(65) 120.4 no
C(131) C(136) H(66) 118.8 no
C(135) C(136) H(66) 120.2 no
Cl(11) C(201) H(67) 109.3 no
Cl(11) C(201) H(68) 109.3 no
Cl(12) C(201) H(67) 109.3 no
Cl(12) C(201) H(68) 109.3 no
H(67) C(201) H(68) 107.9 no

loop_
_geom_bond_atom_site_label_1
_geom_bond_atom_site_label_2
_geom_bond_distance
_geom_bond_publ_flag
Ir(1) Cl(5) 2.3907(11) yes
Ir(1) Cl(6) 2.4128(12) yes
Ir(1) P(4) 2.2935(11) yes
Ir(1) C(21) 2.178(4) yes
Ir(1) C(22) 2.177(4) yes
Ir(1) C(23) 2.231(5) yes
Ir(1) C(24) 2.198(5) yes
Ir(1) C(25) 2.175(5) yes
Pd(1) Cl(1) 2.3546(10) yes
Pd(1) Cl(2) 2.3621(12) yes
Pd(1) P(1) 2.2482(11) yes
Pd(1) P(3) 2.2782(10) yes
Rh(1) Cl(3) 2.4137(11) yes
Rh(1) Cl(4) 2.3962(11) yes
Rh(1) P(2) 2.3064(10) yes
Rh(1) C(11) 2.176(5) yes
Rh(1) C(12) 2.224(4) yes
Rh(1) C(13) 2.218(4) yes
Rh(1) C(14) 2.170(4) yes
Rh(1) C(15) 2.163(4) yes
Cl(11) C(201) 1.778(8) yes
Cl(12) C(201) 1.740(8) yes
Cl(13) C(202) 1.751(12) yes
Cl(14) C(202) 1.778(12) yes
Cl(15) C(202) 1.404(17) yes
P(1) C(1) 1.847(3) yes
P(1) C(101) 1.819(4) yes
P(1) C(107) 1.826(4) yes
P(2) C(1) 1.825(4) yes
P(2) C(2) 1.823(4) yes
P(2) C(113) 1.816(4) yes
P(3) C(2) 1.834(3) yes
P(3) C(3) 1.828(4) yes
P(3) C(119) 1.818(4) yes
P(4) C(3) 1.864(4) yes
P(4) C(125) 1.819(4) yes
P(4) C(131) 1.854(4) yes
C(11) C(12) 1.453(7) yes
C(11) C(15) 1.422(7) yes
C(11) C(16) 1.483(8) yes
C(12) C(13) 1.414(7) yes
C(12) C(17) 1.458(7) yes
C(13) C(14) 1.460(7) yes
C(13) C(18) 1.485(8) yes
C(14) C(15) 1.440(7) yes
C(14) C(19) 1.482(7) yes
C(15) C(20) 1.508(7) yes
C(21) C(22) 1.451(7) yes
C(21) C(25) 1.438(7) yes
C(21) C(26) 1.500(7) yes
C(22) C(23) 1.458(6) yes
C(22) C(27) 1.481(7) yes
C(23) C(24) 1.412(10) yes
C(23) C(28) 1.466(10) yes
C(24) C(25) 1.444(8) yes
C(24) C(29) 1.514(10) yes
C(25) C(30) 1.467(9) yes
C(101) C(102) 1.369(6) yes
C(101) C(106) 1.403(7) yes
C(102) C(103) 1.387(7) yes
C(103) C(104) 1.392(7) yes
C(104) C(105) 1.385(7) yes
C(105) C(106) 1.380(7) yes
C(107) C(108) 1.407(7) yes
C(107) C(112) 1.379(7) yes
C(108) C(109) 1.409(8) yes
C(109) C(110) 1.405(11) yes
C(110) C(111) 1.355(9) yes
C(111) C(112) 1.397(8) yes
C(113) C(114) 1.412(6) yes
C(113) C(118) 1.391(6) yes
C(114) C(115) 1.386(8) yes
C(115) C(116) 1.380(8) yes
C(116) C(117) 1.381(8) yes
C(117) C(118) 1.392(7) yes
C(119) C(120) 1.384(6) yes
C(119) C(124) 1.388(6) yes
C(120) C(121) 1.388(7) yes
C(121) C(122) 1.400(7) yes
C(122) C(123) 1.392(8) yes
C(123) C(124) 1.382(7) yes
C(125) C(126) 1.404(6) yes
C(125) C(130) 1.386(6) yes
C(126) C(127) 1.404(7) yes
C(127) C(128) 1.396(8) yes
C(128) C(129) 1.379(9) yes
C(129) C(130) 1.395(7) yes
C(131) C(132) 1.392(7) yes
C(131) C(136) 1.387(6) yes
C(132) C(133) 1.391(7) yes
C(133) C(134) 1.380(8) yes
C(134) C(135) 1.387(8) yes
C(135) C(136) 1.387(7) yes
C(1) H(1) 0.960 no
C(1) H(2) 0.954 no
C(2) H(3) 0.959 no
C(2) H(4) 0.936 no
C(3) H(5) 0.936 no
C(3) H(6) 0.944 no
C(16) H(7) 0.928 no
C(16) H(8) 0.971 no
C(16) H(9) 0.946 no
C(17) H(10) 1.000 no
C(17) H(11) 0.923 no
C(17) H(12) 0.962 no
C(18) H(13) 0.958 no
C(18) H(14) 0.952 no
C(18) H(15) 0.950 no
C(19) H(16) 0.953 no
C(19) H(17) 0.954 no
C(19) H(18) 0.960 no
C(20) H(19) 0.942 no
C(20) H(20) 0.973 no
C(20) H(21) 0.963 no
C(26) H(22) 0.960 no
C(26) H(23) 0.933 no
C(26) H(24) 0.952 no
C(27) H(25) 0.965 no
C(27) H(26) 0.950 no
C(27) H(27) 0.952 no
C(28) H(28) 0.941 no
C(28) H(29) 0.951 no
C(28) H(30) 0.963 no
C(29) H(31) 0.979 no
C(29) H(32) 0.896 no
C(29) H(33) 1.005 no
C(30) H(34) 0.963 no
C(30) H(35) 0.994 no
C(30) H(36) 0.934 no
C(102) H(37) 0.958 no
C(103) H(38) 0.965 no
C(104) H(39) 0.954 no
C(105) H(40) 0.957 no
C(106) H(41) 0.956 no
C(108) H(42) 0.920 no
C(109) H(43) 0.955 no
C(110) H(44) 0.946 no
C(111) H(45) 0.982 no
C(112) H(46) 0.941 no
C(114) H(47) 0.964 no
C(115) H(48) 0.956 no
C(116) H(49) 0.955 no
C(117) H(50) 0.951 no
C(118) H(51) 0.965 no
C(120) H(52) 0.966 no
C(121) H(53) 0.960 no
C(122) H(54) 0.961 no
C(123) H(55) 0.951 no
C(124) H(56) 0.942 no
C(126) H(57) 0.939 no
C(127) H(58) 0.950 no
C(128) H(59) 0.974 no
C(129) H(60) 0.976 no
C(130) H(61) 0.937 no
C(132) H(62) 0.950 no
C(133) H(63) 0.948 no
C(134) H(64) 0.953 no
C(135) H(65) 0.981 no
C(136) H(66) 0.973 no
C(201) H(67) 0.990 no
C(201) H(68) 0.990 no
